data_7039352
loop_
_publ_author_name
'Escriche-Tur, Luis'
'Font-Bardia, Merc\`e'
'Albela, Bel\'en'
'Corbella, Montserrat'

_publ_section_title
;
 New insights into the comprehension of the magnetic properties of
 dinuclear Mn(III) compounds with the general formula
 [{MnL(NN)}2(\m-O)(\m-n-RC6H4COO)2]X2.
;
_journal_issue 29
_journal_name_full 'Dalton transactions (Cambridge, England : 2003)'
_journal_page_first 11753
_journal_page_last 11764
_journal_paper_doi 10.1039/c6dt01097k
_journal_volume 45
_journal_year 2016
_chemical_formula_moiety '3(C38 H36 Cl Mn2 N4 O12), 3(Cl O4), (C2 H3 N), H2 O'
_chemical_formula_sum 'C116 H113 Cl6 Mn6 N13 O49'
_chemical_formula_weight 3015.53
_chemical_name_systematic
;
 ?
;
_space_group_IT_number 148
_symmetry_cell_setting trigonal
_symmetry_space_group_name_Hall '-R 3'
_symmetry_space_group_name_H-M 'R -3 :H'
_atom_sites_solution_hydrogens geom
_atom_sites_solution_primary direct
_atom_sites_solution_secondary difmap
_audit_creation_method SHELXL-97
_audit_update_record
;
2016-03-18 deposited with the CCDC.
2016-05-30 downloaded from the CCDC.
;
_cell_angle_alpha 90.00
_cell_angle_beta 90.00
_cell_angle_gamma 120.00
_cell_formula_units_Z 6
_cell_length_a 25.409(7)
_cell_length_b 25.409(7)
_cell_length_c 35.1430(10)
_cell_measurement_reflns_used 9640
_cell_measurement_temperature 293(2)
_cell_measurement_theta_max 30
_cell_measurement_theta_min 3
_cell_volume 19649(8)
_computing_cell_refinement 'AUTOMAR (Claudio Klein, 2007)'
_computing_data_collection 'MARXDS (Claudio Klein, 2005)'
_computing_data_reduction 'MARSCALE (Claudio Klein, 2007)'
_computing_molecular_graphics 'Bruker SHELXTL'
_computing_publication_material 'Bruker SHELXTL'
_computing_structure_refinement 'SHELXL-97 (Sheldrick, 1997)'
_computing_structure_solution 'SHELXS-97 (Sheldrick, 1997)'
_diffrn_ambient_temperature 293(2)
_diffrn_measured_fraction_theta_full 0.998
_diffrn_measured_fraction_theta_max 0.898
_diffrn_measurement_device_type 'MAR345 with image plate detector'
_diffrn_measurement_method phi-scan
_diffrn_radiation_monochromator graphite
_diffrn_radiation_source 'fine-focus sealed tube'
_diffrn_radiation_type MoK\a
_diffrn_radiation_wavelength 0.71073
_diffrn_reflns_av_R_equivalents 0.0856
_diffrn_reflns_av_sigmaI/netI 0.0647
_diffrn_reflns_limit_h_max 19
_diffrn_reflns_limit_h_min -38
_diffrn_reflns_limit_k_max 38
_diffrn_reflns_limit_k_min 0
_diffrn_reflns_limit_l_max 52
_diffrn_reflns_limit_l_min 0
_diffrn_reflns_number 53592
_diffrn_reflns_theta_full 25.00
_diffrn_reflns_theta_max 32.38
_diffrn_reflns_theta_min 1.48
_exptl_absorpt_coefficient_mu 0.777
_exptl_absorpt_correction_T_max 0.920
_exptl_absorpt_correction_T_min 0.915
_exptl_absorpt_correction_type empirical
_exptl_absorpt_process_details sadabs
_exptl_crystal_colour brown
_exptl_crystal_density_diffrn 1.529
_exptl_crystal_density_method 'not measured'
_exptl_crystal_description 'thin plate'
_exptl_crystal_F_000 9264
_exptl_crystal_size_max 0.2
_exptl_crystal_size_mid 0.03
_exptl_crystal_size_min 0.03
_refine_diff_density_max 0.744
_refine_diff_density_min -0.774
_refine_diff_density_rms 0.049
_refine_ls_extinction_method none
_refine_ls_goodness_of_fit_ref 0.881
_refine_ls_hydrogen_treatment mixed
_refine_ls_matrix_type full
_refine_ls_number_parameters 591
_refine_ls_number_reflns 14081
_refine_ls_number_restraints 38
_refine_ls_restrained_S_all 0.892
_refine_ls_R_factor_all 0.1303
_refine_ls_R_factor_gt 0.0470
_refine_ls_shift/su_max 0.001
_refine_ls_shift/su_mean 0.000
_refine_ls_structure_factor_coef Fsqd
_refine_ls_weighting_details 'calc w=1/[\s^2^(Fo^2^)+(0.0538P)^2^+0.0000P] where P=(Fo^2^+2Fc^2^)/3'
_refine_ls_weighting_scheme calc
_refine_ls_wR_factor_gt 0.1094
_refine_ls_wR_factor_ref 0.1287
_reflns_number_gt 6627
_reflns_number_total 14081
_reflns_threshold_expression >2\s(I)
_cod_data_source_file c6dt01097k2.cif
_cod_data_source_block compound_6
_cod_depositor_comments 'Adding full bibliography for 7039349--7039353.cif.'
_cod_original_sg_symbol_H-M R-3
_cod_database_code 7039352

loop_
_symmetry_equiv_pos_as_xyz
'x, y, z'
'-y, x-y, z'
'-x+y, -x, z'
'x+2/3, y+1/3, z+1/3'
'-y+2/3, x-y+1/3, z+1/3'
'-x+y+2/3, -x+1/3, z+1/3'
'x+1/3, y+2/3, z+2/3'
'-y+1/3, x-y+2/3, z+2/3'
'-x+y+1/3, -x+2/3, z+2/3'
'-x, -y, -z'
'y, -x+y, -z'
'x-y, x, -z'
'-x+2/3, -y+1/3, -z+1/3'
'y+2/3, -x+y+1/3, -z+1/3'
'x-y+2/3, x+1/3, -z+1/3'
'-x+1/3, -y+2/3, -z+2/3'
'y+1/3, -x+y+2/3, -z+2/3'
'x-y+1/3, x+2/3, -z+2/3'

loop_
_atom_site_label
_atom_site_type_symbol
_atom_site_fract_x
_atom_site_fract_y
_atom_site_fract_z
_atom_site_U_iso_or_equiv
_atom_site_adp_type
_atom_site_occupancy
_atom_site_symmetry_multiplicity
_atom_site_calc_flag
_atom_site_refinement_flags
_atom_site_disorder_assembly
_atom_site_disorder_group
Mn2 Mn 0.701221(15) 0.749602(16) 0.104341(10) 0.05164(10) Uani 1 1 d U . .
Mn1 Mn 0.625988(16) 0.664364(16) 0.037048(11) 0.05595(11) Uani 1 1 d U B .
N1 N 0.55295(8) 0.58550(9) 0.05750(6) 0.0559(5) Uani 1 1 d . . .
N2 N 0.56687(9) 0.63888(9) -0.00813(6) 0.0643(5) Uani 1 1 d U . .
N4 N 0.75562(9) 0.83004(9) 0.13402(5) 0.0571(4) Uani 1 1 d U . .
N3 N 0.77452(8) 0.74147(8) 0.11615(5) 0.0521(4) Uani 1 1 d U C .
O3 O 0.73546(7) 0.80135(7) 0.05376(5) 0.0621(4) Uani 1 1 d U C .
O2 O 0.68934(7) 0.73116(7) 0.00733(5) 0.0630(4) Uani 1 1 d U . .
O11 O 0.88654(10) 0.95064(10) -0.08862(7) 0.0952(4) Uani 1 1 d U . .
O4 O 0.58376(8) 0.71611(8) 0.05280(6) 0.0734(5) Uani 1 1 d U . .
O5 O 0.63443(8) 0.76497(8) 0.10561(5) 0.0668(4) Uani 1 1 d U A .
O1 O 0.66517(7) 0.67771(7) 0.08067(5) 0.0568(4) Uani 1 1 d . B .
O6 O 0.66307(8) 0.60498(8) 0.01320(5) 0.0678(5) Uani 1 1 d D . .
H60 H 0.6702(10) 0.5814(11) 0.0301(4) 0.081 Uiso 1 1 d D . .
C15 C 0.55002(13) 0.56023(13) 0.09166(8) 0.0725(7) Uani 1 1 d . . .
H15 H 0.5832 0.5792 0.1080 0.087 Uiso 1 1 calc R . .
C16 C 0.50052(15) 0.50815(15) 0.10312(10) 0.0874(9) Uani 1 1 d . . .
H16 H 0.5014 0.4901 0.1259 0.105 Uiso 1 1 calc R C .
C17 C 0.44902(15) 0.48198(14) 0.08107(9) 0.0842(9) Uani 1 1 d . . .
H17 H 0.4137 0.4480 0.0896 0.101 Uiso 1 1 calc R . .
C18 C 0.45071(13) 0.50653(12) 0.04705(9) 0.0756(8) Uani 1 1 d . . .
H18 H 0.4168 0.4879 0.0313 0.091 Uiso 1 1 calc R C .
C19 C 0.50368(11) 0.56085(11) 0.03448(7) 0.0587(6) Uani 1 1 d . C .
C20 C 0.51128(11) 0.59180(11) -0.00197(8) 0.0622(6) Uani 1 1 d U C .
C21 C 0.46264(14) 0.57558(15) -0.02764(9) 0.0842(8) Uani 1 1 d U . .
H21 H 0.4238 0.5440 -0.0221 0.101 Uiso 1 1 calc R C .
C22 C 0.47392(15) 0.60621(15) -0.05945(10) 0.0873(9) Uani 1 1 d U . .
H22 H 0.4424 0.5948 -0.0768 0.105 Uiso 1 1 calc R . .
C23 C 0.53076(15) 0.65497(15) -0.06861(10) 0.0880(9) Uani 1 1 d . . .
H23 H 0.5380 0.6763 -0.0913 0.106 Uiso 1 1 calc R C .
C24 C 0.57692(14) 0.67009(14) -0.04118(8) 0.0800(8) Uani 1 1 d U . .
H24 H 0.6156 0.7026 -0.0460 0.096 Uiso 1 1 calc R . .
C34 C 0.74551(14) 0.87482(13) 0.14021(8) 0.0724(7) Uani 1 1 d U . .
H34 H 0.7094 0.8706 0.1308 0.087 Uiso 1 1 calc R C .
C33 C 0.78318(15) 0.92738(14) 0.15929(9) 0.0807(8) Uani 1 1 d U . .
H33 H 0.7756 0.9596 0.1610 0.097 Uiso 1 1 calc R . .
C32 C 0.83079(17) 0.92890(15) 0.17501(10) 0.0931(9) Uani 1 1 d U . .
H32 H 0.8561 0.9621 0.1901 0.112 Uiso 1 1 calc R C .
C31 C 0.84472(13) 0.88423(13) 0.17023(8) 0.0741(7) Uani 1 1 d U . .
H31 H 0.8797 0.8879 0.1812 0.089 Uiso 1 1 calc R . .
C30 C 0.80692(11) 0.83345(11) 0.14904(7) 0.0599(6) Uani 1 1 d . . .
C29 C 0.81740(10) 0.78436(11) 0.13978(7) 0.0548(6) Uani 1 1 d . C .
C28 C 0.86674(11) 0.77952(12) 0.15214(8) 0.0651(7) Uani 1 1 d . . .
H28 H 0.8952 0.8081 0.1687 0.078 Uiso 1 1 calc R C .
C27 C 0.87252(13) 0.73191(13) 0.13941(8) 0.0751(8) Uani 1 1 d . . .
H27 H 0.9056 0.7285 0.1474 0.090 Uiso 1 1 calc R . .
C26 C 0.83102(12) 0.68928(13) 0.11531(8) 0.0699(7) Uani 1 1 d . . .
H26 H 0.8359 0.6576 0.1063 0.084 Uiso 1 1 calc R C .
C25 C 0.78244(11) 0.69449(11) 0.10489(7) 0.0603(6) Uani 1 1 d U C .
H25 H 0.7531 0.6646 0.0893 0.072 Uiso 1 1 calc R . .
C1 C 0.72865(10) 0.78551(10) 0.01954(7) 0.0510(5) Uani 1 1 d U C .
C2 C 0.76709(10) 0.82890(10) -0.00966(7) 0.0521(5) Uani 1 1 d U . .
C3 C 0.79852(10) 0.88954(10) -0.00114(7) 0.0542(5) Uani 1 1 d U . .
H3 H 0.7938 0.9024 0.0228 0.065 Uiso 1 1 calc R . .
C4 C 0.83707(11) 0.93213(11) -0.02717(7) 0.0619(6) Uani 1 1 d . . .
H4 H 0.8556 0.9734 -0.0216 0.074 Uiso 1 1 calc R C .
C5 C 0.84784(11) 0.91302(11) -0.06148(8) 0.0605(6) Uani 1 1 d U . .
C6 C 0.81708(12) 0.85081(11) -0.07057(8) 0.0646(6) Uani 1 1 d U . .
H6 H 0.8241 0.8374 -0.0936 0.077 Uiso 1 1 calc R C .
C7 C 0.77645(10) 0.81018(10) -0.04470(7) 0.0515(5) Uani 1 1 d U . .
H7 H 0.7548 0.7691 -0.0509 0.062 Uiso 1 1 calc R . .
C35 C 0.92053(17) 1.01388(15) -0.07977(10) 0.1045(8) Uani 1 1 d U . .
H35A H 0.9473 1.0354 -0.1005 0.157 Uiso 1 1 calc R . .
H35B H 0.9440 1.0197 -0.0571 0.157 Uiso 1 1 calc R . .
H35C H 0.8932 1.0291 -0.0757 0.157 Uiso 1 1 calc R . .
C8 C 0.59086(11) 0.74868(11) 0.07982(8) 0.0629(5) Uani 1 1 d U A .
C9 C 0.54897(16) 0.77121(17) 0.08642(11) 0.1027(5) Uani 1 1 d U A 1
C10 C 0.50693(7) 0.75618(7) 0.05628(5) 0.1027(5) Uani 1 1 d . A 1
H10 H 0.5089 0.7354 0.0350 0.123 Uiso 1 1 calc R A 1
C11 C 0.46268(7) 0.77291(7) 0.05892(5) 0.1027(5) Uani 1 1 d RD A 1
H11 H 0.4342 0.7627 0.0396 0.123 Uiso 1 1 d R A 1
C12 C 0.46093(7) 0.80494(7) 0.09050(5) 0.1027(5) Uani 1 1 d RDU A 1
C13 C 0.50344(7) 0.82024(7) 0.11943(5) 0.1027(5) Uani 1 1 d R A 1
H13 H 0.5023 0.8417 0.1406 0.123 Uiso 1 1 d R A 1
C14 C 0.54770(7) 0.80352(7) 0.11679(5) 0.1027(5) Uani 1 1 d R A 1
H14 H 0.5766 0.8145 0.1359 0.123 Uiso 1 1 d R A 1
O12 O 0.41417(9) 0.81630(10) 0.08810(7) 0.0952(4) Uani 1 1 d DU A 1
C36 C 0.39123(17) 0.82394(16) 0.11811(10) 0.1045(8) Uani 1 1 d D A 1
H36A H 0.4109 0.8665 0.1241 0.157 Uiso 1 1 calc R A 1
H36B H 0.3967 0.8024 0.1388 0.157 Uiso 1 1 calc R A 1
H36C H 0.3486 0.8087 0.1142 0.157 Uiso 1 1 calc R A 1
C37 C 0.70152(13) 0.61897(14) -0.02003(9) 0.0806(8) Uani 1 1 d D B 1
H37A H 0.6908 0.6405 -0.0384 0.097 Uiso 1 1 calc R B 1
H37B H 0.6945 0.5814 -0.0317 0.097 Uiso 1 1 calc R B 1
C38 C 0.76627(13) 0.65633(14) -0.01028(9) 0.0854(9) Uani 1 1 d . B 1
H38A H 0.7904 0.6642 -0.0328 0.128 Uiso 1 1 calc R B 1
H38B H 0.7771 0.6351 0.0079 0.128 Uiso 1 1 calc R B 1
H38C H 0.7736 0.6941 0.0005 0.128 Uiso 1 1 calc R B 1
Cl1 Cl 0.66660(4) 0.66463(3) 0.19032(2) 0.0761(2) Uani 1 1 d . C 1
O7 O 0.66748(10) 0.71322(10) 0.17028(6) 0.0883(6) Uani 1 1 d . C 1
O9 O 0.6347(3) 0.6110(2) 0.17112(16) 0.1051(17) Uani 0.50 1 d P C 1
O10 O 0.7287(3) 0.6786(3) 0.19538(17) 0.0990(17) Uani 0.50 1 d P C 1
O8 O 0.6435(3) 0.6605(3) 0.22712(16) 0.0822(15) Uani 0.50 1 d P C 1
O9' O 0.6774(2) 0.6283(2) 0.16554(15) 0.0827(13) Uani 0.50 1 d P D 2
O10' O 0.7191(3) 0.6930(3) 0.21488(19) 0.115(2) Uani 0.50 1 d P E 2
O8' O 0.6165(3) 0.6353(3) 0.2119(2) 0.113(2) Uani 0.50 1 d P F 2
Cl2 Cl 0.71222(3) 0.51588(3) 0.07128(2) 0.07363(19) Uani 1 1 d U . .
O13 O 0.7706(3) 0.5667(3) 0.07638(17) 0.1022(18) Uani 0.50 1 d P G 1
O14 O 0.7163(3) 0.4917(3) 0.03626(19) 0.119(2) Uani 0.50 1 d PU G 1
O15 O 0.7107(12) 0.4774(9) 0.1011(6) 0.122(5) Uani 0.50 1 d P G 1
O16 O 0.6696(7) 0.5401(7) 0.0700(4) 0.125(3) Uani 0.50 1 d PD G 1
O14' O 0.6790(3) 0.4678(3) 0.0462(2) 0.116(2) Uani 0.50 1 d PU G 2
O15' O 0.7223(13) 0.4930(11) 0.1016(6) 0.156(7) Uani 0.50 1 d P G 2
O13' O 0.7649(3) 0.5623(3) 0.05304(18) 0.112(2) Uani 0.50 1 d PU G 2
O16' O 0.6758(8) 0.5329(8) 0.0819(4) 0.142(5) Uani 0.50 1 d PU G 2
C1W C 0.6667 0.3333 0.1483(3) 0.117(2) Uani 1 3 d SD . .
C2W C 0.6667 0.3333 0.1082(3) 0.122(3) Uani 1 3 d SD . .
N1W N 0.6667 0.3333 0.0749(2) 0.166(3) Uani 1 3 d SD . .
O2W O 0.3333 0.6667 0.1667 0.229(5) Uani 1 6 d SD . .
O1W O 0.3814(7) 0.6712(7) 0.0108(3) 0.209(10) Uani 0.17 1 d PD . .

loop_
_atom_site_aniso_label
_atom_site_aniso_U_11
_atom_site_aniso_U_22
_atom_site_aniso_U_33
_atom_site_aniso_U_23
_atom_site_aniso_U_13
_atom_site_aniso_U_12
Mn2 0.04873(19) 0.0508(2) 0.0553(2) -0.00014(16) -0.00142(15) 0.02477(16)
Mn1 0.0495(2) 0.0508(2) 0.0601(2) 0.00199(16) -0.00432(16) 0.01945(16)
N1 0.0489(11) 0.0574(12) 0.0594(12) 0.0012(9) -0.0024(9) 0.0252(9)
N2 0.0556(12) 0.0589(12) 0.0682(13) -0.0003(9) -0.0063(10) 0.0210(10)
N4 0.0574(12) 0.0570(10) 0.0529(11) -0.0004(8) 0.0016(9) 0.0255(8)
N3 0.0499(10) 0.0556(11) 0.0507(11) 0.0005(8) -0.0003(8) 0.0264(9)
O3 0.0634(10) 0.0570(10) 0.0620(10) 0.0035(7) 0.0032(8) 0.0272(8)
O2 0.0572(9) 0.0573(8) 0.0643(11) 0.0032(7) -0.0012(7) 0.0209(7)
O11 0.0826(10) 0.0974(10) 0.1109(12) 0.0169(9) 0.0170(8) 0.0490(8)
O4 0.0650(11) 0.0706(12) 0.0878(13) -0.0007(9) -0.0078(10) 0.0364(9)
O5 0.0633(10) 0.0702(11) 0.0749(11) 0.0010(9) -0.0010(8) 0.0394(9)
O1 0.0547(9) 0.0530(9) 0.0601(10) -0.0013(7) -0.0060(7) 0.0250(8)
O6 0.0583(10) 0.0636(11) 0.0779(12) -0.0013(9) -0.0046(9) 0.0278(9)
C15 0.0667(17) 0.0723(18) 0.0711(18) 0.0065(14) -0.0052(14) 0.0294(15)
C16 0.086(2) 0.082(2) 0.081(2) 0.0152(17) 0.0011(17) 0.0325(18)
C17 0.077(2) 0.0733(19) 0.089(2) 0.0049(17) 0.0091(17) 0.0275(16)
C18 0.0585(16) 0.0642(17) 0.087(2) 0.0004(15) -0.0042(14) 0.0176(13)
C19 0.0495(13) 0.0579(14) 0.0650(16) -0.0036(12) -0.0023(11) 0.0240(12)
C20 0.0577(14) 0.0561(14) 0.0692(16) -0.0018(12) -0.0020(10) 0.0258(12)
C21 0.0709(18) 0.089(2) 0.0879(19) -0.0052(14) -0.0140(13) 0.0363(17)
C22 0.076(2) 0.097(2) 0.086(2) -0.0031(15) -0.0128(16) 0.0407(19)
C23 0.093(2) 0.090(2) 0.085(2) 0.0003(18) -0.0138(18) 0.048(2)
C24 0.0794(19) 0.0759(19) 0.0760(17) 0.0075(13) -0.0067(15) 0.0322(16)
C34 0.0865(19) 0.0703(17) 0.0670(17) 0.0084(14) 0.0133(15) 0.0442(15)
C33 0.101(2) 0.0664(17) 0.077(2) -0.0085(15) 0.0068(15) 0.0432(17)
C32 0.108(2) 0.077(2) 0.089(2) -0.0089(17) -0.0083(18) 0.0429(19)
C31 0.0720(17) 0.0694(17) 0.0667(17) -0.0045(14) 0.0024(14) 0.0247(14)
C30 0.0585(14) 0.0562(14) 0.0548(15) 0.0015(11) 0.0026(11) 0.0211(12)
C29 0.0518(13) 0.0527(13) 0.0546(14) 0.0009(11) -0.0013(11) 0.0221(11)
C28 0.0555(14) 0.0671(16) 0.0655(17) -0.0011(13) -0.0075(12) 0.0252(13)
C27 0.0610(16) 0.0776(19) 0.087(2) 0.0066(16) 0.0015(15) 0.0346(15)
C26 0.0642(16) 0.0732(18) 0.0781(19) 0.0017(14) 0.0009(14) 0.0388(15)
C25 0.0599(14) 0.0592(14) 0.0640(16) -0.0019(11) -0.0051(12) 0.0315(12)
C1 0.0465(12) 0.0504(10) 0.0580(14) 0.0037(10) 0.0000(10) 0.0258(9)
C2 0.0474(12) 0.0492(10) 0.0609(14) 0.0012(10) -0.0008(10) 0.0249(10)
C3 0.0579(14) 0.0515(10) 0.0554(14) 0.0009(10) -0.0002(11) 0.0290(10)
C4 0.0622(15) 0.0530(14) 0.0702(17) 0.0030(12) 0.0020(13) 0.0286(12)
C5 0.0515(13) 0.0608(14) 0.0739(16) -0.0049(10) -0.0143(9) 0.0317(11)
C6 0.0697(16) 0.0623(15) 0.0638(16) 0.0014(11) 0.0059(11) 0.0345(13)
C7 0.0502(12) 0.0480(12) 0.0560(13) -0.0036(9) -0.0090(9) 0.0243(10)
C35 0.115(2) 0.0956(12) 0.1031(19) 0.0147(14) 0.0279(15) 0.0525(13)
C8 0.0554(13) 0.0528(14) 0.0745(16) 0.0131(9) 0.0013(10) 0.0226(11)
C9 0.0913(10) 0.1076(11) 0.1266(13) 0.0161(9) 0.0132(9) 0.0627(9)
C10 0.0913(10) 0.1076(11) 0.1266(13) 0.0161(9) 0.0132(9) 0.0627(9)
C11 0.0913(10) 0.1076(11) 0.1266(13) 0.0161(9) 0.0132(9) 0.0627(9)
C12 0.0913(10) 0.1076(11) 0.1266(13) 0.0161(9) 0.0132(9) 0.0627(9)
C13 0.0913(10) 0.1076(11) 0.1266(13) 0.0161(9) 0.0132(9) 0.0627(9)
C14 0.0913(10) 0.1076(11) 0.1266(13) 0.0161(9) 0.0132(9) 0.0627(9)
O12 0.0826(10) 0.0974(10) 0.1109(12) 0.0169(9) 0.0170(8) 0.0490(8)
C36 0.115(2) 0.0956(12) 0.1031(19) 0.0147(14) 0.0279(15) 0.0525(13)
C37 0.0695(18) 0.083(2) 0.085(2) -0.0031(16) 0.0043(16) 0.0354(16)
C38 0.0703(19) 0.078(2) 0.102(2) 0.0138(17) 0.0172(17) 0.0330(16)
Cl1 0.0840(5) 0.0686(4) 0.0755(5) 0.0054(4) 0.0119(4) 0.0380(4)
O7 0.1044(16) 0.0880(14) 0.0857(14) 0.0088(11) 0.0102(12) 0.0580(13)
O9 0.126(5) 0.081(3) 0.086(4) -0.008(3) -0.001(4) 0.035(4)
O10 0.098(4) 0.120(5) 0.091(4) 0.007(3) 0.011(3) 0.064(3)
O8 0.094(4) 0.078(4) 0.071(3) 0.003(2) 0.010(3) 0.039(3)
O9' 0.089(3) 0.070(3) 0.094(3) 0.004(2) 0.012(3) 0.043(3)
O10' 0.121(5) 0.128(5) 0.104(5) -0.015(4) -0.011(4) 0.070(4)
O8' 0.103(5) 0.104(5) 0.134(6) 0.014(4) 0.036(4) 0.052(4)
Cl2 0.0708(4) 0.0703(4) 0.0777(5) 0.0042(3) -0.0020(3) 0.0337(4)
O13 0.097(4) 0.101(4) 0.099(4) 0.011(4) 0.004(4) 0.042(3)
O14 0.136(6) 0.128(6) 0.082(3) -0.010(3) 0.004(4) 0.057(5)
O15 0.190(13) 0.115(6) 0.108(8) 0.025(5) 0.032(7) 0.112(8)
O16 0.094(5) 0.091(6) 0.192(8) 0.034(5) -0.014(5) 0.047(4)
O14' 0.106(5) 0.096(4) 0.127(6) -0.026(3) -0.024(4) 0.037(4)
O15' 0.177(11) 0.213(19) 0.096(8) 0.041(9) 0.004(7) 0.110(13)
O13' 0.099(4) 0.114(5) 0.104(5) 0.032(4) 0.024(4) 0.040(3)
O16' 0.124(7) 0.131(7) 0.214(12) 0.049(8) 0.039(8) 0.095(5)
C1W 0.086(3) 0.086(3) 0.179(8) 0.000 0.000 0.0429(14)
C2W 0.077(3) 0.077(3) 0.210(10) 0.000 0.000 0.0386(14)
N1W 0.151(4) 0.151(4) 0.196(9) 0.000 0.000 0.075(2)
O2W 0.212(6) 0.212(6) 0.263(13) 0.000 0.000 0.106(3)
O1W 0.18(2) 0.22(2) 0.21(2) 0.05(2) 0.078(18) 0.09(2)

loop_
_atom_type_symbol
_atom_type_description
_atom_type_scat_dispersion_real
_atom_type_scat_dispersion_imag
_atom_type_scat_source
C C 0.0033 0.0016 'International Tables Vol C Tables 4.2.6.8 and 6.1.1.4'
H H 0.0000 0.0000 'International Tables Vol C Tables 4.2.6.8 and 6.1.1.4'
Mn Mn 0.3368 0.7283 'International Tables Vol C Tables 4.2.6.8 and 6.1.1.4'
N N 0.0061 0.0033 'International Tables Vol C Tables 4.2.6.8 and 6.1.1.4'
O O 0.0106 0.0060 'International Tables Vol C Tables 4.2.6.8 and 6.1.1.4'
Cl Cl 0.1484 0.1585 'International Tables Vol C Tables 4.2.6.8 and 6.1.1.4'

loop_
_geom_angle_atom_site_label_1
_geom_angle_atom_site_label_2
_geom_angle_atom_site_label_3
_geom_angle
O1 Mn2 O5 99.49(8)
O1 Mn2 N3 91.07(7)
O5 Mn2 N3 165.92(8)
O1 Mn2 N4 169.77(8)
O5 Mn2 N4 90.52(8)
N3 Mn2 N4 78.70(8)
O1 Mn2 O3 94.89(7)
O5 Mn2 O3 91.36(7)
N3 Mn2 O3 97.03(7)
N4 Mn2 O3 86.92(7)
O1 Mn2 O7 98.55(7)
O5 Mn2 O7 83.02(7)
N3 Mn2 O7 86.24(7)
N4 Mn2 O7 80.47(8)
O3 Mn2 O7 166.11(7)
O1 Mn2 Mn1 28.06(5)
O5 Mn2 Mn1 82.09(6)
N3 Mn2 Mn1 111.12(6)
N4 Mn2 Mn1 158.76(6)
O3 Mn2 Mn1 73.45(5)
O7 Mn2 Mn1 118.01(6)
O1 Mn1 O2 99.00(7)
O1 Mn1 N2 169.79(8)
O2 Mn1 N2 90.90(8)
O1 Mn1 N1 91.78(8)
O2 Mn1 N1 168.09(8)
N2 Mn1 N1 78.60(8)
O1 Mn1 O4 93.72(8)
O2 Mn1 O4 93.03(7)
N2 Mn1 O4 83.20(8)
N1 Mn1 O4 91.30(7)
O1 Mn1 O6 93.78(7)
O2 Mn1 O6 86.87(7)
N2 Mn1 O6 89.22(8)
N1 Mn1 O6 87.38(7)
O4 Mn1 O6 172.42(7)
O1 Mn1 Mn2 28.43(5)
O2 Mn1 Mn2 81.38(5)
N2 Mn1 Mn2 154.03(6)
N1 Mn1 Mn2 110.51(6)
O4 Mn1 Mn2 72.56(5)
O6 Mn1 Mn2 114.87(5)
C15 N1 C19 119.7(2)
C15 N1 Mn1 125.61(17)
C19 N1 Mn1 114.60(16)
C20 N2 C24 117.9(2)
C20 N2 Mn1 115.86(18)
C24 N2 Mn1 125.65(18)
C34 N4 C30 118.5(2)
C34 N4 Mn2 127.97(19)
C30 N4 Mn2 113.49(16)
C25 N3 C29 117.72(19)
C25 N3 Mn2 125.28(16)
C29 N3 Mn2 116.81(15)
C1 O3 Mn2 131.10(15)
C1 O2 Mn1 127.13(16)
C5 O11 C35 117.1(3)
C8 O4 Mn1 132.19(18)
C8 O5 Mn2 127.18(18)
Mn1 O1 Mn2 123.50(9)
C37 O6 Mn1 125.48(17)
C37 O6 H60 110.5(10)
Mn1 O6 H60 118.0(12)
N1 C15 C16 122.3(3)
N1 C15 H15 118.8
C16 C15 H15 118.8
C15 C16 C17 120.0(3)
C15 C16 H16 120.0
C17 C16 H16 120.0
C18 C17 C16 118.5(3)
C18 C17 H17 120.7
C16 C17 H17 120.7
C17 C18 C19 121.3(3)
C17 C18 H18 119.3
C19 C18 H18 119.3
N1 C19 C18 117.9(2)
N1 C19 C20 115.6(2)
C18 C19 C20 126.5(2)
N2 C20 C21 122.4(3)
N2 C20 C19 114.8(2)
C21 C20 C19 122.7(2)
C22 C21 C20 118.1(3)
C22 C21 H21 120.9
C20 C21 H21 120.9
C21 C22 C23 123.2(3)
C21 C22 H22 118.4
C23 C22 H22 118.4
C22 C23 C24 115.8(3)
C22 C23 H23 122.1
C24 C23 H23 122.1
N2 C24 C23 122.4(3)
N2 C24 H24 118.8
C23 C24 H24 118.8
N4 C34 C33 125.9(3)
N4 C34 H34 117.0
C33 C34 H34 117.0
C32 C33 C34 114.8(3)
C32 C33 H33 122.6
C34 C33 H33 122.6
C33 C32 C31 123.0(3)
C33 C32 H32 118.5
C31 C32 H32 118.5
C32 C31 C30 119.9(3)
C32 C31 H31 120.1
C30 C31 H31 120.1
N4 C30 C31 117.6(2)
N4 C30 C29 116.2(2)
C31 C30 C29 126.1(3)
N3 C29 C28 120.9(2)
N3 C29 C30 114.1(2)
C28 C29 C30 125.0(2)
C27 C28 C29 118.5(2)
C27 C28 H28 120.7
C29 C28 H28 120.7
C26 C27 C28 121.6(3)
C26 C27 H27 119.2
C28 C27 H27 119.2
C25 C26 C27 118.1(3)
C25 C26 H26 121.0
C27 C26 H26 121.0
C26 C25 N3 123.1(2)
C26 C25 H25 118.4
N3 C25 H25 118.4
O3 C1 O2 124.4(2)
O3 C1 C2 119.9(2)
O2 C1 C2 115.8(2)
C3 C2 C7 118.6(2)
C3 C2 C1 119.2(2)
C7 C2 C1 122.0(2)
C2 C3 C4 121.6(2)
C2 C3 H3 119.2
C4 C3 H3 119.2
C5 C4 C3 119.5(2)
C5 C4 H4 120.3
C3 C4 H4 120.3
O11 C5 C4 124.6(2)
O11 C5 C6 115.5(2)
C4 C5 C6 119.9(3)
C7 C6 C5 118.7(2)
C7 C6 H6 120.6
C5 C6 H6 120.6
C6 C7 C2 121.6(2)
C6 C7 H7 119.2
C2 C7 H7 119.2
O11 C35 H35A 109.5
O11 C35 H35B 109.5
H35A C35 H35B 109.5
O11 C35 H35C 109.5
H35A C35 H35C 109.5
H35B C35 H35C 109.5
O4 C8 O5 124.3(3)
O4 C8 C9 120.3(3)
O5 C8 C9 115.4(3)
C14 C9 C10 120.6(3)
C14 C9 C8 127.3(3)
C10 C9 C8 112.1(3)
C11 C10 C9 118.98(15)
C11 C10 H10 120.5
C9 C10 H10 120.5
C10 C11 C12 120.0
C10 C11 H11 120.0
C12 C11 H11 120.0
O12 C12 C11 111.25(13)
O12 C12 C13 128.75(13)
C11 C12 C13 120.0
C14 C13 C12 120.0
C14 C13 H13 120.0
C12 C13 H13 120.0
C9 C14 C13 120.34(16)
C9 C14 H14 119.8
C13 C14 H14 119.8
C36 O12 C12 120.0(3)
O12 C36 H36A 109.5
O12 C36 H36B 109.5
H36A C36 H36B 109.5
O12 C36 H36C 109.5
H36A C36 H36C 109.5
H36B C36 H36C 109.5
O6 C37 C38 111.7(2)
O6 C37 H37A 109.3
C38 C37 H37A 109.3
O6 C37 H37B 109.3
C38 C37 H37B 109.3
H37A C37 H37B 107.9
C37 C38 H38A 109.5
C37 C38 H38B 109.5
H38A C38 H38B 109.5
C37 C38 H38C 109.5
H38A C38 H38C 109.5
H38B C38 H38C 109.5
O9 Cl1 O8 111.4(3)
O9 Cl1 O7 111.6(3)
O8 Cl1 O7 110.3(3)
O9 Cl1 O10 109.6(4)
O8 Cl1 O10 105.7(3)
O7 Cl1 O10 108.0(3)
Cl1 O7 Mn2 129.99(12)
O16' Cl2 O15' 104.7(11)
O16' Cl2 O14' 105.2(10)
O15' Cl2 O14' 107.1(11)
O14 Cl2 O13 103.9(4)
O16' Cl2 O13' 113.4(8)
O15' Cl2 O13' 115.3(14)
O14' Cl2 O13' 110.4(4)
O14 Cl2 O15 109.1(7)
O13 Cl2 O15 101.0(11)
O14 Cl2 O16 112.5(7)
O13 Cl2 O16 105.9(7)
O13' Cl2 O16 102.8(6)
O15 Cl2 O16 122.1(10)
N1W C2W C1W 180.000(1)

loop_
_geom_bond_atom_site_label_1
_geom_bond_atom_site_label_2
_geom_bond_distance
Mn2 O1 1.7873(16)
Mn2 O5 1.9227(18)
Mn2 N3 2.0171(19)
Mn2 N4 2.086(2)
Mn2 O3 2.1218(17)
Mn2 O7 2.483(2)
Mn2 Mn1 3.1301(6)
Mn1 O1 1.7659(16)
Mn1 O2 1.9571(17)
Mn1 N2 2.055(2)
Mn1 N1 2.063(2)
Mn1 O4 2.1441(19)
Mn1 O6 2.2995(19)
N1 C15 1.346(3)
N1 C19 1.353(3)
N2 C20 1.335(3)
N2 C24 1.357(3)
N4 C34 1.304(3)
N4 C30 1.368(3)
N3 C25 1.365(3)
N3 C29 1.370(3)
O3 C1 1.252(3)
O2 C1 1.307(3)
O11 C5 1.360(3)
O11 C35 1.427(4)
O4 C8 1.212(3)
O5 C8 1.327(3)
O6 C37 1.448(3)
O6 H60 0.923(9)
C15 C16 1.353(4)
C15 H15 0.9300
C16 C17 1.373(4)
C16 H16 0.9300
C17 C18 1.339(4)
C17 H17 0.9300
C18 C19 1.433(3)
C18 H18 0.9300
C19 C20 1.464(3)
C20 C21 1.415(4)
C21 C22 1.309(4)
C21 H21 0.9300
C22 C23 1.391(4)
C22 H22 0.9300
C23 C24 1.415(4)
C23 H23 0.9300
C24 H24 0.9300
C34 C33 1.368(4)
C34 H34 0.9300
C33 C32 1.313(4)
C33 H33 0.9300
C32 C31 1.358(4)
C32 H32 0.9300
C31 C30 1.379(3)
C31 H31 0.9300
C30 C29 1.437(3)
C29 C28 1.389(3)
C28 C27 1.365(4)
C28 H28 0.9300
C27 C26 1.364(4)
C27 H27 0.9300
C26 C25 1.356(3)
C26 H26 0.9300
C25 H25 0.9300
C1 C2 1.465(3)
C2 C3 1.368(3)
C2 C7 1.383(3)
C3 C4 1.381(3)
C3 H3 0.9300
C4 C5 1.377(3)
C4 H4 0.9300
C5 C6 1.406(3)
C6 C7 1.376(3)
C6 H6 0.9300
C7 H7 0.9300
C35 H35A 0.9600
C35 H35B 0.9600
C35 H35C 0.9600
C8 C9 1.457(4)
C9 C14 1.357(4)
C9 C10 1.415(4)
C10 C11 1.3899
C10 H10 0.9300
C11 C12 1.3900
C11 H11 0.9300
C12 O12 1.358(2)
C12 C13 1.3900
C13 C14 1.3900
C13 H13 0.9300
C14 H14 0.9300
O12 C36 1.266(3)
C36 H36A 0.9600
C36 H36B 0.9600
C36 H36C 0.9600
C37 C38 1.471(4)
C37 H37A 0.9700
C37 H37B 0.9700
C38 H38A 0.9600
C38 H38B 0.9600
C38 H38C 0.9600
Cl1 O9 1.365(5)
Cl1 O8 1.403(6)
Cl1 O7 1.412(2)
Cl1 O10 1.445(6)
Cl2 O16' 1.260(16)
Cl2 O15' 1.30(2)
Cl2 O14' 1.397(7)
Cl2 O14 1.402(7)
Cl2 O13 1.408(7)
Cl2 O13' 1.420(7)
Cl2 O15 1.421(19)
Cl2 O16 1.491(14)
C1W C2W 1.407(7)
C2W N1W 1.173(7)
